data_4314650
loop_
_publ_author_name
'Ying Wang'
'Xi-Li Li'
'Tian-Wei Wang'
'You Song'
'Xiao-Zeng You'

_publ_section_title
;
 Slow Relaxation Processes and Single-Ion Magnetic Behaviors in
 Dysprosium-Containing Complexes
;
_journal_name_full 'Inorganic Chemistry'
_journal_page_first 969
_journal_page_last 976
_journal_paper_doi 10.1021/ic901720a
_journal_volume 49
_journal_year 2010
_chemical_formula_moiety 'C17 H15 Gd O11'
_chemical_formula_sum 'C17 H15 Gd O11'
_chemical_formula_weight 552.54
_chemical_name_systematic
; 
 ? 
;
_space_group_IT_number 14
_symmetry_cell_setting monoclinic
_symmetry_space_group_name_Hall '-P 2ybc'
_symmetry_space_group_name_H-M 'P 1 21/c 1'
_atom_sites_solution_hydrogens geom
_atom_sites_solution_primary direct
_atom_sites_solution_secondary difmap
_audit_creation_method SHELXL-97
_cell_angle_alpha 90.00
_cell_angle_beta 111.3180(10)
_cell_angle_gamma 90.00
_cell_formula_units_Z 4
_cell_length_a 9.6811(7)
_cell_length_b 19.3670(15)
_cell_length_c 11.2416(8)
_cell_measurement_reflns_used 2657
_cell_measurement_temperature 293(2)
_cell_measurement_theta_max 27.16
_cell_measurement_theta_min 2.31
_cell_volume 1963.5(3)
_computing_cell_refinement SMART
_computing_data_collection 'SMART (Bruker, 2000)'
_computing_data_reduction 'SAINT (Bruker, 2000)'
_computing_molecular_graphics SHELXTL
_computing_publication_material SHELXTL
_computing_structure_refinement SHELXTL
_computing_structure_solution 'SHELXTL (Bruker, 2000)'
_diffrn_ambient_temperature 293(2)
_diffrn_measured_fraction_theta_full 0.815
_diffrn_measured_fraction_theta_max 0.815
_diffrn_measurement_device_type 'Bruker Smart Aepex CCD'
_diffrn_measurement_method 'phi and omega scans'
_diffrn_radiation_monochromator graphite
_diffrn_radiation_source 'fine-focus sealed tube'
_diffrn_radiation_type MoK\a
_diffrn_radiation_wavelength 0.71073
_diffrn_reflns_av_R_equivalents 0.0192
_diffrn_reflns_av_sigmaI/netI 0.0167
_diffrn_reflns_limit_h_max 12
_diffrn_reflns_limit_h_min -12
_diffrn_reflns_limit_k_max 22
_diffrn_reflns_limit_k_min -25
_diffrn_reflns_limit_l_max 15
_diffrn_reflns_limit_l_min -15
_diffrn_reflns_number 16919
_diffrn_reflns_theta_full 29.66
_diffrn_reflns_theta_max 29.66
_diffrn_reflns_theta_min 2.10
_exptl_absorpt_coefficient_mu 3.435
_exptl_absorpt_correction_T_max 0.7251
_exptl_absorpt_correction_T_min 0.6268
_exptl_absorpt_correction_type multi-scan
_exptl_absorpt_process_details 'SADABS; Bruker, 2000'
_exptl_crystal_colour colorless
_exptl_crystal_density_diffrn 1.869
_exptl_crystal_density_method 'not measured'
_exptl_crystal_description block
_exptl_crystal_F_000 1076
_exptl_crystal_size_max 0.15
_exptl_crystal_size_mid 0.13
_exptl_crystal_size_min 0.10
_refine_diff_density_max 0.648
_refine_diff_density_min -0.756
_refine_diff_density_rms 0.082
_refine_ls_extinction_method none
_refine_ls_goodness_of_fit_ref 1.098
_refine_ls_hydrogen_treatment constr
_refine_ls_matrix_type full
_refine_ls_number_parameters 262
_refine_ls_number_reflns 4529
_refine_ls_number_restraints 0
_refine_ls_restrained_S_all 1.098
_refine_ls_R_factor_all 0.0280
_refine_ls_R_factor_gt 0.0254
_refine_ls_shift/su_max 0.000
_refine_ls_shift/su_mean 0.000
_refine_ls_structure_factor_coef Fsqd
_refine_ls_weighting_details 'calc w=1/[\s^2^(Fo^2^)+(0.0238P)^2^+3.4161P] where P=(Fo^2^+2Fc^2^)/3'
_refine_ls_weighting_scheme calc
_refine_ls_wR_factor_gt 0.0615
_refine_ls_wR_factor_ref 0.0631
_reflns_number_gt 4145
_reflns_number_total 4529
_reflns_threshold_expression >2sigma(I)
_cod_data_source_file ic901720a_si_002_3.cif
_cod_data_source_block Gd
_cod_depositor_comments
;
The following automatic conversions were performed:

'_symmetry_cell_setting' value 'Monoclinic' changed to 'monoclinic'
according to the built-in table from CIF Core dictionary named
'cif_core.dic' version 2.4.1 from 2010-06-29.

Automatic conversion script
Id: cif_fix_values 1646 2011-03-28 12:23:43Z adriana 
;
_cod_database_code 4314650

loop_
_symmetry_equiv_pos_as_xyz
'x, y, z'
'-x, y+1/2, -z+1/2'
'-x, -y, -z'
'x, -y-1/2, z-1/2'

loop_
_atom_site_label
_atom_site_type_symbol
_atom_site_fract_x
_atom_site_fract_y
_atom_site_fract_z
_atom_site_U_iso_or_equiv
_atom_site_adp_type
_atom_site_occupancy
_atom_site_symmetry_multiplicity
_atom_site_calc_flag
_atom_site_refinement_flags
_atom_site_disorder_assembly
_atom_site_disorder_group
C1 C 0.6713(3) 1.12167(17) 0.3742(3) 0.0334(6) Uani 1 1 d . . .
C2 C 0.6310(4) 1.18818(18) 0.3072(3) 0.0422(8) Uani 1 1 d . . .
C3 C 0.6675(4) 1.2082(2) 0.2167(3) 0.0503(9) Uani 1 1 d . . .
H3 H 0.7249 1.1843 0.1797 0.060 Uiso 1 1 calc R . .
C4 C 0.6036(7) 1.2753(3) 0.1817(5) 0.0852(17) Uani 1 1 d . . .
H4 H 0.6156 1.3030 0.1186 0.102 Uiso 1 1 calc R . .
C5 C 0.5318(7) 1.2907(2) 0.2459(6) 0.0866(17) Uani 1 1 d . . .
H5 H 0.4774 1.3310 0.2401 0.104 Uiso 1 1 calc R . .
C6 C 0.3568(3) 0.97992(15) 0.2807(3) 0.0274(6) Uani 1 1 d . . .
C7 C 0.3158(3) 0.97138(17) 0.1461(3) 0.0296(6) Uani 1 1 d . . .
C8 C 0.4002(4) 0.9569(2) 0.0861(3) 0.0481(9) Uani 1 1 d . . .
H8 H 0.5024 0.9506 0.1164 0.058 Uiso 1 1 calc R . .
C9 C 0.2906(5) 0.9526(2) -0.0457(3) 0.0582(11) Uani 1 1 d . . .
H9 H 0.3169 0.9418 -0.1153 0.070 Uiso 1 1 calc R . .
C10 C 0.1512(4) 0.9655(2) -0.0569(3) 0.0503(9) Uani 1 1 d . . .
H10 H 0.0667 0.9661 -0.1308 0.060 Uiso 1 1 calc R . .
C11 C 0.8889(3) 0.91720(16) 0.3283(3) 0.0302(6) Uani 1 1 d . . .
C12 C 0.8785(4) 0.88147(17) 0.2163(3) 0.0353(7) Uani 1 1 d . . .
C13 C 0.9875(5) 0.8686(2) 0.1793(4) 0.0585(11) Uani 1 1 d . . .
H13 H 1.0886 0.8767 0.2195 0.070 Uiso 1 1 calc R . .
C14 C 0.9047(8) 0.8378(3) 0.0558(5) 0.091(2) Uani 1 1 d . . .
H14 H 0.9495 0.8218 0.0006 0.109 Uiso 1 1 calc R . .
C15 C 0.7577(7) 0.8345(3) 0.0285(4) 0.0844(18) Uani 1 1 d . . .
H15 H 0.6865 0.8174 -0.0459 0.101 Uiso 1 1 calc R . .
C16 C 0.7736(4) 0.8432(2) 0.6597(4) 0.0592(11) Uani 1 1 d . . .
H16A H 0.7401 0.7960 0.6603 0.071 Uiso 1 1 calc R . .
H16B H 0.7785 0.8648 0.7389 0.071 Uiso 1 1 calc R . .
C17 C 0.9245(5) 0.8422(2) 0.6539(5) 0.0645(13) Uani 1 1 d . . .
H17A H 0.9950 0.8220 0.7311 0.077 Uiso 1 1 calc R . .
H17B H 0.9249 0.8153 0.5813 0.077 Uiso 1 1 calc R . .
Gd1 Gd 0.755116(14) 0.990696(8) 0.500365(12) 0.02591(6) Uani 1 1 d . . .
O1 O 0.7451(2) 1.07792(12) 0.3447(2) 0.0361(5) Uani 1 1 d . . .
O2 O 0.6318(3) 1.10929(12) 0.4599(2) 0.0418(6) Uani 1 1 d . . .
O3 O 0.4966(2) 0.97559(15) 0.3614(2) 0.0433(6) Uani 1 1 d . . .
O4 O 0.2478(3) 0.99017(13) 0.3075(2) 0.0402(5) Uani 1 1 d . . .
O5 O 0.7706(3) 0.91874(14) 0.3442(2) 0.0434(6) Uani 1 1 d . . .
O6 O 1.0154(3) 0.94605(14) 0.4014(2) 0.0448(6) Uani 1 1 d . . .
O7 O 0.6641(2) 0.88061(12) 0.5512(2) 0.0397(5) Uani 1 1 d . . .
H7 H 0.5870 0.8884 0.5686 0.048 Uiso 1 1 d R . .
O8 O 0.9622(2) 0.91113(12) 0.6418(2) 0.0375(5) Uani 1 1 d . . .
H8A H 1.0317 0.9112 0.6124 0.045 Uiso 1 1 d R . .
O9 O 0.5465(4) 1.23665(18) 0.3298(4) 0.0801(10) Uani 1 1 d . . .
O10 O 0.1611(3) 0.97714(15) 0.0595(2) 0.0427(6) Uani 1 1 d . . .
O11 O 0.7353(3) 0.85955(17) 0.1258(3) 0.0633(8) Uani 1 1 d . . .

loop_
_atom_site_aniso_label
_atom_site_aniso_U_11
_atom_site_aniso_U_22
_atom_site_aniso_U_33
_atom_site_aniso_U_23
_atom_site_aniso_U_13
_atom_site_aniso_U_12
C1 0.0334(15) 0.0404(17) 0.0332(15) 0.0033(13) 0.0203(13) 0.0010(13)
C2 0.0448(19) 0.0427(19) 0.0465(19) 0.0100(15) 0.0256(16) 0.0073(15)
C3 0.057(2) 0.062(2) 0.044(2) 0.0204(18) 0.0336(18) 0.0087(18)
C4 0.096(4) 0.083(4) 0.072(3) 0.039(3) 0.026(3) -0.013(3)
C5 0.103(4) 0.039(2) 0.099(4) 0.015(3) 0.015(4) 0.021(3)
C6 0.0306(14) 0.0328(15) 0.0205(13) -0.0016(11) 0.0112(11) -0.0037(12)
C7 0.0310(14) 0.0410(16) 0.0208(13) -0.0011(12) 0.0143(11) 0.0004(12)
C8 0.0450(19) 0.073(3) 0.0347(17) 0.0003(17) 0.0251(16) 0.0115(18)
C9 0.078(3) 0.081(3) 0.0267(17) -0.0030(18) 0.0330(19) 0.009(2)
C10 0.057(2) 0.076(3) 0.0166(14) -0.0029(16) 0.0117(15) 0.001(2)
C11 0.0338(15) 0.0328(15) 0.0277(14) -0.0033(12) 0.0153(12) -0.0023(12)
C12 0.0401(17) 0.0397(17) 0.0332(16) -0.0074(13) 0.0218(14) -0.0041(13)
C13 0.072(3) 0.055(2) 0.073(3) -0.013(2) 0.056(2) -0.008(2)
C14 0.162(6) 0.069(3) 0.087(4) -0.028(3) 0.100(4) -0.015(4)
C15 0.130(5) 0.090(4) 0.039(2) -0.031(2) 0.038(3) -0.022(3)
C16 0.052(2) 0.061(3) 0.077(3) 0.030(2) 0.038(2) 0.0058(19)
C17 0.057(2) 0.051(2) 0.102(4) 0.029(2) 0.048(3) 0.0164(19)
Gd1 0.02537(9) 0.03605(9) 0.01888(8) -0.00249(5) 0.01110(6) -0.00251(5)
O1 0.0419(12) 0.0434(12) 0.0332(11) 0.0052(9) 0.0259(10) 0.0074(10)
O2 0.0562(15) 0.0456(13) 0.0405(13) 0.0061(10) 0.0377(12) 0.0074(11)
O3 0.0309(11) 0.0705(17) 0.0279(11) -0.0024(11) 0.0097(9) -0.0021(11)
O4 0.0406(12) 0.0630(16) 0.0253(11) -0.0058(10) 0.0219(10) -0.0020(11)
O5 0.0415(13) 0.0612(16) 0.0377(12) -0.0135(11) 0.0266(11) -0.0029(11)
O6 0.0458(14) 0.0558(15) 0.0347(12) -0.0098(11) 0.0167(11) -0.0175(12)
O7 0.0372(12) 0.0474(13) 0.0439(13) 0.0010(10) 0.0259(10) -0.0045(10)
O8 0.0351(12) 0.0469(13) 0.0396(12) 0.0081(10) 0.0246(10) 0.0036(10)
O9 0.093(3) 0.070(2) 0.092(3) 0.0036(19) 0.051(2) 0.0210(19)
O10 0.0349(12) 0.0754(17) 0.0191(10) -0.0025(11) 0.0114(9) 0.0047(12)
O11 0.0585(17) 0.085(2) 0.0471(16) -0.0288(15) 0.0197(13) -0.0142(15)

loop_
_atom_type_symbol
_atom_type_description
_atom_type_scat_dispersion_real
_atom_type_scat_dispersion_imag
_atom_type_scat_source
C C 0.0033 0.0016 'International Tables Vol C Tables 4.2.6.8 and 6.1.1.4'
H H 0.0000 0.0000 'International Tables Vol C Tables 4.2.6.8 and 6.1.1.4'
O O 0.0106 0.0060 'International Tables Vol C Tables 4.2.6.8 and 6.1.1.4'
Gd Gd -0.1653 3.9035 'International Tables Vol C Tables 4.2.6.8 and 6.1.1.4'

loop_
_geom_angle_atom_site_label_1
_geom_angle_atom_site_label_2
_geom_angle_atom_site_label_3
_geom_angle
_geom_angle_site_symmetry_1
_geom_angle_site_symmetry_3
_geom_angle_publ_flag
O2 C1 O1 118.2(3) . . ?
O2 C1 C2 119.3(3) . . ?
O1 C1 C2 122.5(3) . . ?
O2 C1 Gd1 62.39(18) . . ?
O1 C1 Gd1 55.78(16) . . ?
C2 C1 Gd1 178.3(2) . . ?
C3 C2 O9 108.1(4) . . ?
C3 C2 C1 125.9(3) . . ?
O9 C2 C1 126.0(3) . . ?
C2 C3 C4 106.4(4) . . ?
C2 C3 H3 126.8 . . ?
C4 C3 H3 126.8 . . ?
C5 C4 C3 110.2(4) . . ?
C5 C4 H4 124.9 . . ?
C3 C4 H4 124.9 . . ?
C4 C5 O9 106.3(5) . . ?
C4 C5 H5 126.8 . . ?
O9 C5 H5 126.8 . . ?
O4 C6 O3 127.0(3) . . ?
O4 C6 C7 110.5(3) . . ?
O3 C6 C7 122.5(3) . . ?
C8 C7 C6 127.3(3) . . ?
C8 C7 O10 111.4(3) . . ?
C6 C7 O10 121.2(2) . . ?
C7 C8 C9 100.4(3) . . ?
C7 C8 H8 129.8 . . ?
C9 C8 H8 129.8 . . ?
C10 C9 C8 114.6(3) . . ?
C10 C9 H9 122.7 . . ?
C8 C9 H9 122.7 . . ?
O10 C10 C9 103.7(3) . . ?
O10 C10 H10 128.2 . . ?
C9 C10 H10 128.2 . . ?
O5 C11 O6 127.1(3) . . ?
O5 C11 C12 112.2(3) . . ?
O6 C11 C12 120.7(3) . . ?
O5 C11 Gd1 42.08(15) . . ?
O6 C11 Gd1 85.42(17) . . ?
C12 C11 Gd1 152.8(2) . . ?
C13 C12 C11 125.6(3) . . ?
C13 C12 O11 113.7(3) . . ?
C11 C12 O11 120.6(3) . . ?
C12 C13 C14 99.0(4) . . ?
C12 C13 H13 130.5 . . ?
C14 C13 H13 130.5 . . ?
C15 C14 C13 114.0(4) . . ?
C15 C14 H14 123.0 . . ?
C13 C14 H14 123.0 . . ?
O11 C15 C14 106.3(4) . . ?
O11 C15 H15 126.9 . . ?
C14 C15 H15 126.9 . . ?
O7 C16 C17 113.0(3) . . ?
O7 C16 H16A 109.0 . . ?
C17 C16 H16A 109.0 . . ?
O7 C16 H16B 109.0 . . ?
C17 C16 H16B 109.0 . . ?
H16A C16 H16B 107.8 . . ?
O8 C17 C16 106.7(3) . . ?
O8 C17 H17A 110.4 . . ?
C16 C17 H17A 110.4 . . ?
O8 C17 H17B 110.4 . . ?
C16 C17 H17B 110.4 . . ?
H17A C17 H17B 108.6 . . ?
O4 Gd1 O5 151.97(10) 3_676 . ?
O4 Gd1 O1 125.67(8) 3_676 . ?
O5 Gd1 O1 82.33(9) . . ?
O4 Gd1 O6 78.71(8) 3_676 3_776 ?
O5 Gd1 O6 110.66(8) . 3_776 ?
O1 Gd1 O6 76.39(8) . 3_776 ?
O4 Gd1 O3 105.82(8) 3_676 . ?
O5 Gd1 O3 76.92(8) . . ?
O1 Gd1 O3 81.82(8) . . ?
O6 Gd1 O3 155.49(9) 3_776 . ?
O4 Gd1 O7 77.51(8) 3_676 . ?
O5 Gd1 O7 77.21(8) . . ?
O1 Gd1 O7 148.87(8) . . ?
O6 Gd1 O7 132.91(8) 3_776 . ?
O3 Gd1 O7 70.91(8) . . ?
O4 Gd1 O2 81.44(8) 3_676 . ?
O5 Gd1 O2 124.64(8) . . ?
O1 Gd1 O2 49.22(6) . . ?
O6 Gd1 O2 85.31(9) 3_776 . ?
O3 Gd1 O2 71.88(9) . . ?
O7 Gd1 O2 129.73(7) . . ?
O4 Gd1 O8 77.26(8) 3_676 . ?
O5 Gd1 O8 81.69(8) . . ?
O1 Gd1 O8 133.33(7) . . ?
O6 Gd1 O8 68.98(8) 3_776 . ?
O3 Gd1 O8 135.45(8) . . ?
O7 Gd1 O8 66.44(7) . . ?
O2 Gd1 O8 149.22(8) . . ?
O4 Gd1 C1 103.50(9) 3_676 . ?
O5 Gd1 C1 104.15(9) . . ?
O1 Gd1 C1 24.95(7) . . ?
O6 Gd1 C1 80.00(9) 3_776 . ?
O3 Gd1 C1 75.52(9) . . ?
O7 Gd1 C1 145.18(8) . . ?
O2 Gd1 C1 24.27(7) . . ?
O8 Gd1 C1 148.31(8) . . ?
O4 Gd1 C11 149.56(9) 3_676 . ?
O5 Gd1 C11 20.98(8) . . ?
O1 Gd1 C11 77.32(7) . . ?
O6 Gd1 C11 89.70(8) 3_776 . ?
O3 Gd1 C11 96.40(8) . . ?
O7 Gd1 C11 90.78(8) . . ?
O2 Gd1 C11 125.97(7) . . ?
O8 Gd1 C11 72.31(8) . . ?
C1 Gd1 C11 102.01(8) . . ?
C1 O1 Gd1 99.27(18) . . ?
C1 O2 Gd1 93.3(2) . . ?
C6 O3 Gd1 169.2(2) . . ?
C6 O4 Gd1 126.4(2) . 3_676 ?
C11 O5 Gd1 116.9(2) . . ?
C11 O6 Gd1 169.6(2) . 3_776 ?
C16 O7 Gd1 114.0(2) . . ?
C16 O7 H7 108.8 . . ?
Gd1 O7 H7 108.6 . . ?
C17 O8 Gd1 117.3(2) . . ?
C17 O8 H8A 108.1 . . ?
Gd1 O8 H8A 107.9 . . ?
C2 O9 C5 108.8(4) . . ?
C10 O10 C7 109.9(3) . . ?
C15 O11 C12 107.0(4) . . ?

loop_
_geom_bond_atom_site_label_1
_geom_bond_atom_site_label_2
_geom_bond_distance
_geom_bond_site_symmetry_2
_geom_bond_publ_flag
C1 O2 1.184(3) . ?
C1 O1 1.229(4) . ?
C1 C2 1.472(5) . ?
C1 Gd1 2.875(3) . ?
C2 C3 1.254(4) . ?
C2 O9 1.329(4) . ?
C3 C4 1.430(7) . ?
C3 H3 0.9300 . ?
C4 C5 1.209(8) . ?
C4 H4 0.9300 . ?
C5 O9 1.381(6) . ?
C5 H5 0.9300 . ?
C6 O4 1.215(3) . ?
C6 O3 1.330(4) . ?
C6 C7 1.428(4) . ?
C7 C8 1.265(4) . ?
C7 O10 1.464(4) . ?
C8 C9 1.478(5) . ?
C8 H8 0.9300 . ?
C9 C10 1.333(6) . ?
C9 H9 0.9300 . ?
C10 O10 1.297(4) . ?
C10 H10 0.9300 . ?
C11 O5 1.222(3) . ?
C11 O6 1.325(4) . ?
C11 C12 1.408(4) . ?
C11 Gd1 3.043(3) . ?
C12 C13 1.291(4) . ?
C12 O11 1.453(4) . ?
C13 C14 1.455(7) . ?
C13 H13 0.9300 . ?
C14 C15 1.344(8) . ?
C14 H14 0.9300 . ?
C15 O11 1.285(5) . ?
C15 H15 0.9300 . ?
C16 O7 1.482(5) . ?
C16 C17 1.486(5) . ?
C16 H16A 0.9700 . ?
C16 H16B 0.9700 . ?
C17 O8 1.403(5) . ?
C17 H17A 0.9700 . ?
C17 H17B 0.9700 . ?
Gd1 O4 2.201(2) 3_676 ?
Gd1 O5 2.288(2) . ?
Gd1 O1 2.409(2) . ?
Gd1 O6 2.423(2) 3_776 ?
Gd1 O3 2.439(2) . ?
Gd1 O7 2.453(2) . ?
Gd1 O2 2.552(2) . ?
Gd1 O8 2.570(2) . ?
O4 Gd1 2.201(2) 3_676 ?
O6 Gd1 2.423(2) 3_776 ?
O7 H7 0.8500 . ?
O8 H8A 0.8500 . ?
